data_1100799
loop_
_publ_author_name
'Cano, Jes\'us'
'Sudupe, Mar\'ia'
'Royo, Pascual'
'Mosquera, Marta E. G.'

_publ_section_title
;
 Insertion Reactions into the Metal--Alkyl and Metal--Amido Bonds of
 1,3-Di(silyl-\h-amido)cyclopentadienyl Titanium and Zirconium Complexes
;
_journal_issue 10
_journal_name_full Organometallics
_journal_page_first 2424
_journal_page_last 2432
_journal_paper_doi 10.1021/om048984e
_journal_volume 24
_journal_year 2005
_chemical_formula_sum 'C33 H49 N3 Si2 Zr'
_chemical_formula_weight 635.15
_space_group_IT_number 14
_symmetry_cell_setting monoclinic
_symmetry_space_group_name_Hall '-P 2ybc'
_symmetry_space_group_name_H-M 'P 1 21/c 1'
_atom_sites_solution_hydrogens geom
_atom_sites_solution_primary direct
_atom_sites_solution_secondary difmap
_cell_angle_alpha 90.00
_cell_angle_beta 106.355(11)
_cell_angle_gamma 90.00
_cell_formula_units_Z 4
_cell_length_a 11.119(2)
_cell_length_b 19.430(4)
_cell_length_c 15.805(2)
_cell_measurement_reflns_used 40
_cell_measurement_temperature 200(2)
_cell_measurement_theta_max 17.209
_cell_measurement_theta_min 3.96
_cell_volume 3276.4(10)
_diffrn_ambient_temperature 200(2)
_diffrn_detector 'CCD plate'
_diffrn_measurement_device '95mm CCD camera on \k-goniostat'
_diffrn_measurement_device_type KappaCCD
_diffrn_measurement_method 'CCD rotation images, thick slices'
_diffrn_orient_matrix_type X=UH
_diffrn_orient_matrix_UB_11 0.01
_diffrn_orient_matrix_UB_12 0
_diffrn_orient_matrix_UB_13 0
_diffrn_orient_matrix_UB_21 0
_diffrn_orient_matrix_UB_22 0.01
_diffrn_orient_matrix_UB_23 0
_diffrn_orient_matrix_UB_31 0
_diffrn_orient_matrix_UB_32 0
_diffrn_orient_matrix_UB_33 0.01
_diffrn_radiation_monochromator graphite
_diffrn_radiation_probe x-ray
_diffrn_radiation_type MoK\a
_diffrn_radiation_wavelength 0.71073
_diffrn_reflns_av_R_equivalents 0.1751
_diffrn_reflns_av_sigmaI/netI 0.1321
_diffrn_reflns_limit_h_max 14
_diffrn_reflns_limit_h_min -14
_diffrn_reflns_limit_k_max 25
_diffrn_reflns_limit_k_min -25
_diffrn_reflns_limit_l_max 20
_diffrn_reflns_limit_l_min -20
_diffrn_reflns_number 27467
_diffrn_reflns_theta_max 27.53
_diffrn_reflns_theta_min 3.01
_diffrn_source 'Enraf Nonius FR590'
_exptl_absorpt_coefficient_mu 0.434
_exptl_absorpt_correction_T_max 0.954
_exptl_absorpt_correction_T_min 0.794
_exptl_absorpt_correction_type multi-scan
_exptl_absorpt_process_details
;
 R.H. Blessing, Acta Cryst. (1995), A51, 33-38
;
_exptl_crystal_colour yellow
_exptl_crystal_density_diffrn 1.288
_exptl_crystal_density_meas ?
_exptl_crystal_density_method 'not measured'
_exptl_crystal_description prism
_exptl_crystal_F_000 1344
_exptl_crystal_size_max 0.561
_exptl_crystal_size_mid 0.443
_exptl_crystal_size_min 0.108
_refine_ls_extinction_coef ?
_refine_ls_extinction_method none
_refine_ls_goodness_of_fit_ref 1.020
_refine_ls_hydrogen_treatment mixed
_refine_ls_matrix_type full
_refine_ls_number_parameters 350
_refine_ls_number_reflns 7529
_refine_ls_number_restraints 3
_refine_ls_restrained_S_all 1.021
_refine_ls_R_factor_all 0.1359
_refine_ls_R_factor_gt 0.0636
_refine_ls_shift/su_max 0.000
_refine_ls_shift/su_mean 0.000
_refine_ls_structure_factor_coef Fsqd
_refine_ls_weighting_details 'calc w=1/[\s^2^(Fo^2^)+(0.0414P)^2^+5.5411P] where P=(Fo^2^+2Fc^2^)/3'
_refine_ls_weighting_scheme calc
_refine_ls_wR_factor_gt 0.1210
_refine_ls_wR_factor_ref 0.1446
_reflns_number_gt 4388
_reflns_number_total 7529
_reflns_threshold_expression >2sigma(I)
_cod_depositor_comments
;
The following automatic conversions were performed:
'_symmetry_cell_setting' value 'Monoclinic' changed to 'monoclinic'
according to '/home/saulius/struct/CIF-dictionaries/cif_core.dic'
dictionary named 'cif_core.dic' version 2.4.1 from 2010-06-29.

Automatic conversion script
Id: cif_fix_enum 1527 2010-12-29 10:47:43Z saulius 
;
_cod_original_sg_symbol_H-M P21/c
_cod_database_code 1100799

loop_
_symmetry_equiv_pos_as_xyz
'x, y, z'
'-x, y+1/2, -z+1/2'
'-x, -y, -z'
'x, -y-1/2, z-1/2'

loop_
_atom_site_label
_atom_site_type_symbol
_atom_site_fract_x
_atom_site_fract_y
_atom_site_fract_z
_atom_site_U_iso_or_equiv
_atom_site_adp_type
_atom_site_occupancy
_atom_site_symmetry_multiplicity
_atom_site_calc_flag
_atom_site_refinement_flags
_atom_site_disorder_assembly
_atom_site_disorder_group
Zr1 Zr 0.16570(4) 0.11245(2) 0.23597(3) 0.01799(12) Uani 1 1 d . . .
C1 C 0.2279(5) 0.0594(2) 0.1091(3) 0.0248(11) Uani 1 1 d . . .
C2 C 0.1012(5) 0.0810(3) 0.0764(3) 0.0279(11) Uani 1 1 d . . .
H2 H 0.0328 0.0519 0.0556 0.034 Uiso 1 1 calc R . .
C3 C 0.0951(5) 0.1535(3) 0.0803(3) 0.0240(10) Uani 1 1 d . . .
H3 H 0.0223 0.1797 0.0622 0.029 Uiso 1 1 calc R . .
C4 C 0.2186(5) 0.1803(2) 0.1164(3) 0.0230(10) Uani 1 1 d . . .
C5 C 0.2979(5) 0.1214(3) 0.1314(3) 0.0253(11) Uani 1 1 d . . .
H5 H 0.3847 0.1232 0.1532 0.030 Uiso 1 1 calc R . .
Si1 Si 0.28551(13) -0.01848(7) 0.17817(9) 0.0267(3) Uani 1 1 d . . .
N1 N 0.2559(4) 0.0136(2) 0.2723(2) 0.0240(9) Uani 1 1 d . . .
C11 C 0.1969(6) -0.0980(3) 0.1282(4) 0.0401(14) Uani 1 1 d . . .
H11A H 0.2289 -0.1370 0.1649 0.060 Uiso 1 1 calc R . .
H11B H 0.2070 -0.1054 0.0705 0.060 Uiso 1 1 calc R . .
H11C H 0.1096 -0.0922 0.1237 0.060 Uiso 1 1 calc R . .
C12 C 0.4537(5) -0.0323(3) 0.1829(4) 0.0422(15) Uani 1 1 d . . .
H12A H 0.4848 -0.0723 0.2180 0.063 Uiso 1 1 calc R . .
H12B H 0.5019 0.0072 0.2088 0.063 Uiso 1 1 calc R . .
H12C H 0.4607 -0.0391 0.1243 0.063 Uiso 1 1 calc R . .
C13 C 0.2745(5) -0.0289(3) 0.3543(3) 0.0296(12) Uani 1 1 d . . .
C14 C 0.1581(5) -0.0720(3) 0.3497(4) 0.0383(13) Uani 1 1 d . . .
H14A H 0.1409 -0.1014 0.2989 0.057 Uiso 1 1 calc R . .
H14B H 0.0879 -0.0421 0.3453 0.057 Uiso 1 1 calc R . .
H14C H 0.1723 -0.0995 0.4020 0.057 Uiso 1 1 calc R . .
C15 C 0.3029(6) 0.0182(3) 0.4354(3) 0.0407(14) Uani 1 1 d . . .
H15A H 0.3761 0.0452 0.4379 0.061 Uiso 1 1 calc R . .
H15B H 0.3176 -0.0093 0.4878 0.061 Uiso 1 1 calc R . .
H15C H 0.2329 0.0482 0.4314 0.061 Uiso 1 1 calc R . .
C16 C 0.3861(5) -0.0785(3) 0.3674(4) 0.0422(14) Uani 1 1 d . . .
H16A H 0.4609 -0.0527 0.3706 0.063 Uiso 1 1 calc R . .
H16B H 0.3704 -0.1099 0.3186 0.063 Uiso 1 1 calc R . .
H16C H 0.3966 -0.1039 0.4211 0.063 Uiso 1 1 calc R . .
Si2 Si 0.26229(13) 0.25520(7) 0.19222(9) 0.0240(3) Uani 1 1 d . . .
N2 N 0.2358(4) 0.2134(2) 0.2827(2) 0.0224(9) Uani 1 1 d . . .
C21 C 0.1616(5) 0.3317(3) 0.1502(3) 0.0369(13) Uani 1 1 d . . .
H21A H 0.1868 0.3692 0.1909 0.055 Uiso 1 1 calc R . .
H21B H 0.0756 0.3203 0.1443 0.055 Uiso 1 1 calc R . .
H21C H 0.1707 0.3448 0.0937 0.055 Uiso 1 1 calc R . .
C22 C 0.4266(5) 0.2800(3) 0.2007(4) 0.0393(14) Uani 1 1 d . . .
H22A H 0.4502 0.3186 0.2397 0.059 Uiso 1 1 calc R . .
H22B H 0.4334 0.2922 0.1433 0.059 Uiso 1 1 calc R . .
H22C H 0.4813 0.2419 0.2233 0.059 Uiso 1 1 calc R . .
C23 C 0.2395(5) 0.2498(2) 0.3666(3) 0.0250(11) Uani 1 1 d . . .
C24 C 0.1099(5) 0.2803(3) 0.3601(4) 0.0348(13) Uani 1 1 d . . .
H24A H 0.0869 0.3118 0.3114 0.052 Uiso 1 1 calc R . .
H24B H 0.1126 0.3043 0.4137 0.052 Uiso 1 1 calc R . .
H24C H 0.0492 0.2439 0.3511 0.052 Uiso 1 1 calc R . .
C25 C 0.3357(5) 0.3094(3) 0.3856(4) 0.0371(13) Uani 1 1 d . . .
H25A H 0.3147 0.3416 0.3376 0.056 Uiso 1 1 calc R . .
H25B H 0.4181 0.2914 0.3919 0.056 Uiso 1 1 calc R . .
H25C H 0.3339 0.3323 0.4391 0.056 Uiso 1 1 calc R . .
C26 C 0.2767(6) 0.2002(3) 0.4437(3) 0.0422(15) Uani 1 1 d . . .
H26A H 0.3579 0.1814 0.4477 0.063 Uiso 1 1 calc R . .
H26B H 0.2164 0.1636 0.4349 0.063 Uiso 1 1 calc R . .
H26C H 0.2792 0.2242 0.4972 0.063 Uiso 1 1 calc R . .
N3 N -0.0325(3) 0.1080(2) 0.2283(2) 0.0220(8) Uani 1 1 d . . .
C30 C 0.0205(5) 0.0982(2) 0.3108(3) 0.0268(11) Uani 1 1 d . . .
C31 C -0.0474(6) 0.0769(4) 0.3775(4) 0.061(2) Uani 1 1 d . . .
H31A H -0.0707 0.0289 0.3665 0.073 Uiso 1 1 calc R . .
H31B H 0.0125 0.0792 0.4354 0.073 Uiso 1 1 calc R . .
C32 C -0.1616(4) 0.1151(3) 0.3818(3) 0.0284(11) Uani 1 1 d D B .
C33 C -0.1512(9) 0.1766(4) 0.4271(5) 0.073(3) Uani 1 1 d D . .
H33 H -0.0689 0.1923 0.4459 0.088 Uiso 1 1 calc R A 1
C34 C -0.2224(15) 0.2144(7) 0.4479(9) 0.047(4) Uiso 0.511(18) 1 d PD B 1
H34 H -0.1978 0.2521 0.4850 0.057 Uiso 0.511(18) 1 calc PR B 1
C35 C -0.3460(19) 0.1957(10) 0.4106(11) 0.056(5) Uiso 0.511(18) 1 d PD B 1
H35 H -0.4083 0.2242 0.4196 0.068 Uiso 0.511(18) 1 calc PR B 1
C36 C -0.3816(15) 0.1376(11) 0.3613(10) 0.052(4) Uiso 0.511(18) 1 d PD B 1
H36 H -0.4660 0.1276 0.3367 0.063 Uiso 0.511(18) 1 calc PR B 1
C34' C -0.2932(19) 0.2087(8) 0.4202(10) 0.047(4) Uiso 0.489(18) 1 d P B 2
H34' H -0.3044 0.2520 0.4419 0.056 Uiso 0.489(18) 1 calc PR B 2
C35' C -0.3911(14) 0.1671(9) 0.3806(10) 0.043(4) Uiso 0.489(18) 1 d P B 2
H35' H -0.4701 0.1857 0.3746 0.052 Uiso 0.489(18) 1 calc PR B 2
C36' C -0.3905(11) 0.1003(8) 0.3475(8) 0.036(4) Uiso 0.489(18) 1 d P B 2
H36' H -0.4587 0.0708 0.3296 0.044 Uiso 0.489(18) 1 calc PR B 2
C37 C -0.2772(6) 0.0877(4) 0.3466(4) 0.060(2) Uani 1 1 d D . .
H37 H -0.2928 0.0454 0.3180 0.072 Uiso 1 1 calc R B 1
C38 C -0.1591(4) 0.1046(3) 0.1727(3) 0.0255(11) Uani 1 1 d . . .
C39 C -0.2299(5) 0.1651(3) 0.1521(3) 0.0267(11) Uani 1 1 d . . .
C40 C -0.3494(5) 0.1600(3) 0.0939(3) 0.0330(12) Uani 1 1 d . . .
H40 H -0.3982 0.1994 0.0796 0.040 Uiso 1 1 calc R . .
C41 C -0.3970(5) 0.0986(3) 0.0572(4) 0.0395(14) Uani 1 1 d . . .
H41 H -0.4777 0.0963 0.0191 0.047 Uiso 1 1 calc R . .
C42 C -0.3240(5) 0.0398(3) 0.0772(4) 0.0375(13) Uani 1 1 d . . .
H42 H -0.3555 -0.0016 0.0506 0.045 Uiso 1 1 calc R . .
C43 C -0.2057(5) 0.0414(3) 0.1357(4) 0.0291(12) Uani 1 1 d . . .
C44 C -0.1299(5) -0.0242(3) 0.1565(4) 0.0394(13) Uani 1 1 d . . .
H44A H -0.0504 -0.0146 0.1981 0.059 Uiso 1 1 calc R . .
H44B H -0.1168 -0.0424 0.1033 0.059 Uiso 1 1 calc R . .
H44C H -0.1745 -0.0573 0.1813 0.059 Uiso 1 1 calc R . .
C45 C -0.1787(5) 0.2334(3) 0.1903(4) 0.0386(13) Uani 1 1 d . . .
H45A H -0.0956 0.2273 0.2289 0.058 Uiso 1 1 calc R . .
H45B H -0.2317 0.2524 0.2230 0.058 Uiso 1 1 calc R . .
H45C H -0.1758 0.2643 0.1435 0.058 Uiso 1 1 calc R . .

loop_
_atom_site_aniso_label
_atom_site_aniso_U_11
_atom_site_aniso_U_22
_atom_site_aniso_U_33
_atom_site_aniso_U_23
_atom_site_aniso_U_13
_atom_site_aniso_U_12
Zr1 0.0230(2) 0.0147(2) 0.0170(2) -0.0002(2) 0.00688(15) -0.0007(2)
C1 0.037(3) 0.017(2) 0.024(3) -0.003(2) 0.014(2) 0.001(2)
C2 0.037(3) 0.029(3) 0.017(2) -0.004(2) 0.006(2) -0.005(2)
C3 0.033(3) 0.022(3) 0.016(2) -0.003(2) 0.006(2) 0.002(2)
C4 0.036(3) 0.021(3) 0.015(2) -0.0004(19) 0.011(2) 0.001(2)
C5 0.031(3) 0.029(3) 0.019(2) -0.005(2) 0.0122(19) -0.005(2)
Si1 0.0339(8) 0.0172(7) 0.0321(8) -0.0007(6) 0.0144(6) 0.0027(6)
N1 0.032(2) 0.019(2) 0.022(2) 0.0010(17) 0.0084(17) 0.0031(17)
C11 0.059(4) 0.022(3) 0.045(3) -0.005(2) 0.023(3) -0.004(3)
C12 0.047(4) 0.040(4) 0.049(4) 0.005(3) 0.027(3) 0.009(3)
C13 0.039(3) 0.026(3) 0.025(3) 0.009(2) 0.013(2) 0.008(2)
C14 0.045(3) 0.035(3) 0.038(3) 0.008(3) 0.017(3) 0.002(3)
C15 0.053(4) 0.037(3) 0.030(3) 0.009(3) 0.008(3) 0.007(3)
C16 0.053(4) 0.027(3) 0.046(3) 0.009(3) 0.013(3) 0.014(3)
Si2 0.0358(8) 0.0152(7) 0.0237(7) -0.0005(5) 0.0127(6) -0.0026(6)
N2 0.028(2) 0.022(2) 0.0194(19) -0.0049(17) 0.0111(17) -0.0034(17)
C21 0.057(4) 0.023(3) 0.034(3) 0.004(2) 0.018(3) 0.005(3)
C22 0.044(3) 0.036(3) 0.043(3) -0.005(3) 0.020(3) -0.016(3)
C23 0.036(3) 0.022(3) 0.017(2) -0.009(2) 0.009(2) -0.004(2)
C24 0.041(3) 0.033(3) 0.036(3) -0.016(3) 0.020(2) -0.004(2)
C25 0.043(3) 0.031(3) 0.036(3) -0.016(3) 0.009(3) -0.005(2)
C26 0.070(4) 0.036(3) 0.021(3) -0.001(2) 0.013(3) 0.004(3)
N3 0.028(2) 0.017(2) 0.0227(19) 0.0012(18) 0.0103(16) -0.0007(17)
C30 0.031(3) 0.022(3) 0.029(3) 0.006(2) 0.011(2) 0.004(2)
C31 0.051(4) 0.095(6) 0.050(4) 0.039(4) 0.034(3) 0.028(4)
C32 0.028(3) 0.037(3) 0.023(2) 0.008(3) 0.0119(19) 0.004(2)
C33 0.138(7) 0.043(4) 0.069(5) -0.009(4) 0.078(5) -0.024(5)
C37 0.057(4) 0.095(6) 0.034(3) -0.004(4) 0.021(3) -0.023(4)
C38 0.026(2) 0.027(3) 0.026(2) 0.008(2) 0.0109(19) 0.000(2)
C39 0.031(3) 0.026(3) 0.025(3) 0.001(2) 0.012(2) 0.002(2)
C40 0.030(3) 0.037(3) 0.034(3) 0.003(3) 0.012(2) 0.010(2)
C41 0.024(3) 0.048(4) 0.042(3) 0.002(3) 0.001(2) -0.007(2)
C42 0.033(3) 0.037(3) 0.038(3) -0.003(3) 0.004(2) -0.011(2)
C43 0.027(3) 0.022(3) 0.041(3) 0.005(2) 0.013(2) -0.006(2)
C44 0.040(3) 0.026(3) 0.053(4) 0.002(3) 0.012(3) -0.002(2)
C45 0.048(3) 0.027(3) 0.038(3) 0.000(2) 0.007(3) 0.012(3)

loop_
_atom_type_symbol
_atom_type_description
_atom_type_scat_dispersion_real
_atom_type_scat_dispersion_imag
_atom_type_scat_source
C C 0.0033 0.0016 'International Tables Vol C Tables 4.2.6.8 and 6.1.1.4'
H H 0.0000 0.0000 'International Tables Vol C Tables 4.2.6.8 and 6.1.1.4'
N N 0.0061 0.0033 'International Tables Vol C Tables 4.2.6.8 and 6.1.1.4'
Si Si 0.0817 0.0704 'International Tables Vol C Tables 4.2.6.8 and 6.1.1.4'
Zr Zr -2.9673 0.5597 'International Tables Vol C Tables 4.2.6.8 and 6.1.1.4'
